data_4503905
loop_
_publ_author_name
'Beer, Leanne'
'Mandal, Swadhin K.'
'Reed, Robert W.'
'Oakley, Richard T.'
'Tham, Fook S.'
'Donnadieu, Bruno'
'Haddon, Robert C.'

_publ_section_title
;
 The First Electronically Stabilized Phenalenyl Radical:&#x00A0; Effect of
 Substituents on Solution Chemistry and Solid-State Structure
;
_journal_issue 4
_journal_name_full 'Crystal Growth &amp; Design'
_journal_page_first 802
_journal_paper_doi 10.1021/cg0603366
_journal_volume 7
_journal_year 2007
_chemical_formula_sum 'C18 H17 F3 O7 S'
_chemical_formula_weight 434.38
_chemical_name_systematic
;
 ?
;
_space_group_IT_number 14
_symmetry_space_group_name_Hall '-P 2ybc'
_symmetry_space_group_name_H-M 'P 1 21/c 1'
_atom_sites_solution_hydrogens geom
_atom_sites_solution_primary direct
_atom_sites_solution_secondary difmap
_audit_creation_method SHELXL-97
_cell_angle_alpha 90.00
_cell_angle_beta 90.762(2)
_cell_angle_gamma 90.00
_cell_formula_units_Z 4
_cell_length_a 6.8912(11)
_cell_length_b 12.0507(18)
_cell_length_c 21.879(3)
_cell_measurement_temperature 90(2)
_cell_volume 1816.8(5)
_computing_structure_refinement 'SHELXL-97 (Sheldrick, 1997)'
_diffrn_ambient_temperature 90(2)
_diffrn_measured_fraction_theta_full 0.912
_diffrn_measured_fraction_theta_max 0.912
_diffrn_radiation_monochromator graphite
_diffrn_radiation_source 'fine-focus sealed tube'
_diffrn_radiation_type MoK\a
_diffrn_radiation_wavelength 0.71073
_diffrn_reflns_av_R_equivalents 0.0455
_diffrn_reflns_av_sigmaI/netI 0.0511
_diffrn_reflns_limit_h_max 9
_diffrn_reflns_limit_h_min -6
_diffrn_reflns_limit_k_max 15
_diffrn_reflns_limit_k_min -16
_diffrn_reflns_limit_l_max 29
_diffrn_reflns_limit_l_min -28
_diffrn_reflns_number 13850
_diffrn_reflns_theta_full 28.62
_diffrn_reflns_theta_max 28.62
_diffrn_reflns_theta_min 1.86
_exptl_absorpt_coefficient_mu 0.249
_exptl_crystal_density_diffrn 1.588
_exptl_crystal_density_method 'not measured'
_exptl_crystal_F_000 896
_refine_diff_density_max 0.702
_refine_diff_density_min -0.755
_refine_diff_density_rms 0.073
_refine_ls_extinction_method none
_refine_ls_goodness_of_fit_ref 1.036
_refine_ls_hydrogen_treatment mixed
_refine_ls_matrix_type full
_refine_ls_number_parameters 266
_refine_ls_number_reflns 4253
_refine_ls_number_restraints 0
_refine_ls_restrained_S_all 1.036
_refine_ls_R_factor_all 0.0590
_refine_ls_R_factor_gt 0.0456
_refine_ls_shift/su_max 0.009
_refine_ls_shift/su_mean 0.001
_refine_ls_structure_factor_coef Fsqd
_refine_ls_weighting_details 'calc w=1/[\s^2^(Fo^2^)+(0.0673P)^2^+0.9041P] where P=(Fo^2^+2Fc^2^)/3'
_refine_ls_weighting_scheme calc
_refine_ls_wR_factor_gt 0.1159
_refine_ls_wR_factor_ref 0.1245
_reflns_number_gt 3446
_reflns_number_total 4253
_reflns_threshold_expression >2sigma(I)
_cod_data_source_file cg0603366si20060605_092124.cif
_cod_data_source_block rh31_0m
_cod_database_code 4503905

loop_
_symmetry_equiv_pos_as_xyz
'x, y, z'
'-x, y+1/2, -z+1/2'
'-x, -y, -z'
'x, -y-1/2, z-1/2'

loop_
_atom_site_label
_atom_site_type_symbol
_atom_site_fract_x
_atom_site_fract_y
_atom_site_fract_z
_atom_site_U_iso_or_equiv
_atom_site_adp_type
_atom_site_occupancy
_atom_site_symmetry_multiplicity
_atom_site_calc_flag
_atom_site_refinement_flags
O1 O 0.36150(19) 0.54865(9) 0.36333(5) 0.0156(3) Uani 1 1 d .
O2 O 0.28807(19) 0.77545(9) 0.53921(5) 0.0157(3) Uani 1 1 d .
O3 O 0.1988(2) 0.68895(10) 0.63842(5) 0.0172(3) Uani 1 1 d .
O4 O 0.3156(2) 0.34482(10) 0.37133(6) 0.0178(3) Uani 1 1 d .
C1 C 0.3231(2) 0.56159(14) 0.42224(8) 0.0129(3) Uani 1 1 d .
C2 C 0.3267(3) 0.66486(13) 0.45022(7) 0.0135(3) Uani 1 1 d .
H2 H 0.3577 0.7286 0.4267 0.016 Uiso 1 1 calc R
C3 C 0.2859(3) 0.67709(13) 0.51185(8) 0.0128(3) Uani 1 1 d .
C3A C 0.2377(2) 0.58261(14) 0.54882(8) 0.0128(3) Uani 1 1 d .
C4 C 0.1941(3) 0.58904(14) 0.61215(8) 0.0139(3) Uani 1 1 d .
C5 C 0.1436(3) 0.49338(14) 0.64519(8) 0.0157(4) Uani 1 1 d .
H5 H 0.1164 0.4984 0.6876 0.019 Uiso 1 1 calc R
C6 C 0.1337(3) 0.39326(14) 0.61606(8) 0.0155(4) Uani 1 1 d .
H6 H 0.0967 0.3294 0.6385 0.019 Uiso 1 1 calc R
C6A C 0.1769(3) 0.38218(14) 0.55376(8) 0.0141(3) Uani 1 1 d .
C7 C 0.1624(3) 0.27784(14) 0.52496(8) 0.0159(4) Uani 1 1 d .
H7 H 0.1212 0.2156 0.5481 0.019 Uiso 1 1 calc R
C8 C 0.2060(3) 0.26368(14) 0.46464(8) 0.0158(4) Uani 1 1 d .
H8 H 0.1956 0.1924 0.4464 0.019 Uiso 1 1 calc R
C9 C 0.2664(3) 0.35516(14) 0.42981(8) 0.0142(3) Uani 1 1 d .
C9A C 0.2751(2) 0.46363(13) 0.45609(8) 0.0126(3) Uani 1 1 d .
C9B C 0.2310(2) 0.47681(13) 0.51921(8) 0.0122(3) Uani 1 1 d .
C10 C 0.3961(3) 0.64529(14) 0.32619(8) 0.0184(4) Uani 1 1 d .
H10A H 0.2846 0.6956 0.3286 0.028 Uiso 1 1 calc R
H10B H 0.4140 0.6225 0.2836 0.028 Uiso 1 1 calc R
H10C H 0.5130 0.6835 0.3411 0.028 Uiso 1 1 calc R
C11 C 0.3207(3) 0.87416(14) 0.50312(8) 0.0189(4) Uani 1 1 d .
H11A H 0.4525 0.8725 0.4868 0.028 Uiso 1 1 calc R
H11B H 0.3052 0.9400 0.5289 0.028 Uiso 1 1 calc R
H11C H 0.2265 0.8768 0.4692 0.028 Uiso 1 1 calc R
C12 C 0.1565(3) 0.69673(15) 0.70257(8) 0.0214(4) Uani 1 1 d .
H12A H 0.0279 0.6652 0.7101 0.032 Uiso 1 1 calc R
H12B H 0.1583 0.7748 0.7151 0.032 Uiso 1 1 calc R
H12C H 0.2544 0.6555 0.7262 0.032 Uiso 1 1 calc R
C13 C 0.3275(3) 0.23436(15) 0.34593(9) 0.0229(4) Uani 1 1 d .
H13A H 0.4188 0.1899 0.3704 0.034 Uiso 1 1 calc R
H13B H 0.3729 0.2387 0.3037 0.034 Uiso 1 1 calc R
H13C H 0.1990 0.1996 0.3464 0.034 Uiso 1 1 calc R
S1 S 0.00461(7) 0.46191(3) 0.15557(2) 0.01778(14) Uani 1 1 d .
O11 O -0.0102(2) 0.51684(12) 0.09732(6) 0.0258(3) Uani 1 1 d .
O12 O -0.0546(2) 0.52655(11) 0.20740(6) 0.0263(3) Uani 1 1 d .
O13 O -0.0601(2) 0.34802(11) 0.15553(7) 0.0256(3) Uani 1 1 d .
C18 C 0.2666(3) 0.44852(15) 0.16815(9) 0.0221(4) Uani 1 1 d .
F1 F 0.35112(19) 0.39108(10) 0.12328(6) 0.0310(3) Uani 1 1 d .
F2 F 0.3536(2) 0.54718(10) 0.17038(6) 0.0335(3) Uani 1 1 d .
F3 F 0.3081(2) 0.39646(12) 0.22039(6) 0.0392(4) Uani 1 1 d .

loop_
_atom_site_aniso_label
_atom_site_aniso_U_11
_atom_site_aniso_U_22
_atom_site_aniso_U_33
_atom_site_aniso_U_23
_atom_site_aniso_U_13
_atom_site_aniso_U_12
O1 0.0177(7) 0.0133(6) 0.0159(6) 0.0000(4) 0.0011(5) 0.0000(5)
O2 0.0189(7) 0.0107(6) 0.0174(6) 0.0003(4) 0.0005(5) -0.0019(5)
O3 0.0214(7) 0.0148(6) 0.0155(6) -0.0005(4) 0.0007(5) -0.0014(5)
O4 0.0210(7) 0.0123(6) 0.0201(6) -0.0032(5) 0.0007(5) -0.0001(5)
C1 0.0070(8) 0.0165(8) 0.0151(8) 0.0007(6) -0.0015(6) 0.0018(6)
C2 0.0099(9) 0.0125(8) 0.0180(8) 0.0026(6) -0.0009(6) -0.0008(6)
C3 0.0076(8) 0.0126(8) 0.0182(8) -0.0002(6) -0.0029(6) 0.0003(6)
C3A 0.0072(8) 0.0140(8) 0.0172(8) 0.0008(6) -0.0014(6) 0.0003(6)
C4 0.0084(9) 0.0155(8) 0.0178(8) -0.0002(6) -0.0024(6) 0.0005(6)
C5 0.0116(9) 0.0200(9) 0.0156(8) 0.0028(6) -0.0004(6) 0.0005(7)
C6 0.0092(9) 0.0159(8) 0.0212(9) 0.0059(6) -0.0018(6) -0.0004(6)
C6A 0.0073(9) 0.0149(8) 0.0201(8) 0.0023(6) -0.0022(6) 0.0000(6)
C7 0.0081(9) 0.0140(8) 0.0254(9) 0.0044(6) -0.0023(7) -0.0007(6)
C8 0.0117(9) 0.0123(8) 0.0233(9) -0.0022(6) -0.0029(7) 0.0001(6)
C9 0.0066(8) 0.0157(8) 0.0203(8) -0.0014(6) -0.0034(6) 0.0010(6)
C9A 0.0071(8) 0.0124(8) 0.0183(8) -0.0001(6) -0.0024(6) 0.0004(6)
C9B 0.0054(8) 0.0134(8) 0.0177(8) 0.0012(6) -0.0022(6) 0.0004(6)
C10 0.0245(11) 0.0158(8) 0.0149(8) 0.0023(6) 0.0016(7) 0.0017(7)
C11 0.0255(11) 0.0102(8) 0.0211(9) 0.0013(6) 0.0020(7) -0.0018(7)
C12 0.0305(12) 0.0176(9) 0.0162(9) -0.0016(6) 0.0023(8) -0.0012(7)
C13 0.0323(12) 0.0132(8) 0.0231(9) -0.0056(7) 0.0006(8) 0.0013(7)
S1 0.0232(3) 0.0121(2) 0.0181(2) -0.00046(15) 0.00253(17) -0.00124(16)
O11 0.0297(9) 0.0276(7) 0.0201(7) 0.0029(5) -0.0005(6) -0.0008(6)
O12 0.0386(9) 0.0178(7) 0.0227(7) 0.0000(5) 0.0060(6) 0.0031(6)
O13 0.0249(8) 0.0151(6) 0.0372(8) -0.0036(5) 0.0066(6) -0.0043(6)
C18 0.0265(11) 0.0174(9) 0.0223(9) 0.0002(7) -0.0004(8) -0.0046(7)
F1 0.0220(7) 0.0332(7) 0.0379(7) -0.0115(5) 0.0025(5) 0.0006(5)
F2 0.0328(8) 0.0240(6) 0.0436(8) -0.0059(5) -0.0007(6) -0.0138(5)
F3 0.0359(9) 0.0483(8) 0.0331(7) 0.0165(6) -0.0087(6) 0.0005(6)

loop_
_atom_type_symbol
_atom_type_description
_atom_type_scat_dispersion_real
_atom_type_scat_dispersion_imag
_atom_type_scat_source
C C 0.0033 0.0016 'International Tables Vol C Tables 4.2.6.8 and 6.1.1.4'
H H 0.0000 0.0000 'International Tables Vol C Tables 4.2.6.8 and 6.1.1.4'
O O 0.0106 0.0060 'International Tables Vol C Tables 4.2.6.8 and 6.1.1.4'
F F 0.0171 0.0103 'International Tables Vol C Tables 4.2.6.8 and 6.1.1.4'
S S 0.1246 0.1234 'International Tables Vol C Tables 4.2.6.8 and 6.1.1.4'

loop_
_geom_angle_atom_site_label_1
_geom_angle_atom_site_label_2
_geom_angle_atom_site_label_3
_geom_angle
C1 O1 C10 119.25(13)
C3 O2 C11 119.25(13)
C4 O3 C12 118.31(13)
C9 O4 C13 118.12(14)
O1 C1 C2 122.06(15)
O1 C1 C9A 117.04(15)
C2 C1 C9A 120.90(15)
C1 C2 C3 121.40(15)
O2 C3 C2 122.09(15)
O2 C3 C3A 117.03(15)
C2 C3 C3A 120.88(15)
C4 C3A C9B 118.89(15)
C4 C3A C3 123.89(15)
C9B C3A C3 117.21(15)
O3 C4 C5 121.53(15)
O3 C4 C3A 117.64(15)
C5 C4 C3A 120.82(15)
C6 C5 C4 119.68(16)
C5 C6 C6A 121.79(16)
C6 C6A C7 120.25(16)
C6 C6A C9B 120.01(16)
C7 C6A C9B 119.72(16)
C8 C7 C6A 121.83(16)
C7 C8 C9 119.69(16)
O4 C9 C8 121.83(15)
O4 C9 C9A 117.49(15)
C8 C9 C9A 120.68(16)
C9B C9A C9 118.88(15)
C9B C9A C1 117.49(14)
C9 C9A C1 123.63(16)
C6A C9B C9A 119.10(15)
C6A C9B C3A 118.79(15)
C9A C9B C3A 122.10(15)
O11 S1 O12 115.56(8)
O11 S1 O13 114.76(9)
O12 S1 O13 115.10(8)
O11 S1 C18 103.42(9)
O12 S1 C18 102.64(9)
O13 S1 C18 102.74(9)
F3 C18 F2 107.30(16)
F3 C18 F1 107.14(16)
F2 C18 F1 106.72(16)
F3 C18 S1 111.78(14)
F2 C18 S1 111.70(14)
F1 C18 S1 111.90(14)

loop_
_geom_bond_atom_site_label_1
_geom_bond_atom_site_label_2
_geom_bond_distance
O1 C1 1.328(2)
O1 C10 1.442(2)
O2 C3 1.328(2)
O2 C11 1.4470(19)
O3 C4 1.334(2)
O3 C12 1.440(2)
O4 C9 1.334(2)
O4 C13 1.445(2)
C1 C2 1.387(2)
C1 C9A 1.434(2)
C2 C3 1.389(2)
C3 C3A 1.438(2)
C3A C4 1.424(2)
C3A C9B 1.431(2)
C4 C5 1.407(2)
C5 C6 1.366(2)
C6 C6A 1.405(2)
C6A C7 1.409(2)
C6A C9B 1.421(2)
C7 C8 1.368(2)
C8 C9 1.406(2)
C9 C9A 1.429(2)
C9A C9B 1.427(2)
S1 O11 1.4385(14)
S1 O12 1.4393(14)
S1 O13 1.4431(14)
S1 C18 1.830(2)
C18 F3 1.332(2)
C18 F2 1.332(2)
C18 F1 1.341(2)

loop_
_cod_related_entry_id
_cod_related_entry_database
_cod_related_entry_code
1 ChemSpider 30661437
